data_4324015
loop_
_publ_author_name
'Niranjan Goswami'
'Roger Alberto'
'Charles L. Barnes'
'Silvia Jurisson'

_publ_contact_author
;
Sylvia Jurisson
Department of Chemistry
University of Missouri
Columbia, MO 65211
;
_publ_section_title
;
 Rhodium(III) Complexes with Acyclic Tetrathioether Ligands. Effects of
 Backbone Chain Length on the Conformation of the Rh(III) Complex
;
_journal_name_full 'Inorganic Chemistry'
_journal_page_first 7546
_journal_page_last 7555
_journal_paper_doi 10.1021/ic960952z
_journal_volume 35
_journal_year 1996
_chemical_formula_moiety 'C21 H28 S4 Cl2 P F6 Rh '
_chemical_formula_sum 'C21 H28 Cl2 F6 P Rh S4'
_chemical_formula_weight 727.46
_chemical_name_systematic ?
_space_group_IT_number 14
_symmetry_cell_setting monoclinic
_symmetry_space_group_name_Hall '-P 2ybc'
_symmetry_space_group_name_H-M 'P 1 21/c 1'
_cell_angle_alpha 90.0
_cell_angle_beta 103.596(13)
_cell_angle_gamma 90.0
_cell_formula_units_Z 4
_cell_length_a 10.937(3)
_cell_length_b 19.0550(20)
_cell_length_c 13.734(4)
_cell_measurement_reflns_used 25
_cell_measurement_temperature 293
_cell_measurement_theta_max 15.00
_cell_measurement_theta_min 10.00
_cell_volume 2782.0(12)
_computing_data_reduction 'NRCVAX DATRD2'
_computing_molecular_graphics NRCVAX
_computing_publication_material 'NRCVAX TABLES Jan 94 Version'
_computing_structure_refinement 'NRCVAX LSTSQ'
_computing_structure_solution 'NRCVAX SOLVER'
_diffrn_ambient_temperature 293
_diffrn_measurement_device 'Nonius CAD-4    '
_diffrn_measurement_method 'Theta/2theta scan b/P/b '
_diffrn_radiation_monochromator graphite
_diffrn_radiation_source 'xray tube'
_diffrn_radiation_type 'Molybdenum K\a'
_diffrn_radiation_wavelength 0.70930
_diffrn_reflns_av_R_equivalents 0.016
_diffrn_reflns_limit_h_max 11
_diffrn_reflns_limit_h_min -11
_diffrn_reflns_limit_k_max 20
_diffrn_reflns_limit_k_min 0
_diffrn_reflns_limit_l_max 15
_diffrn_reflns_limit_l_min 0
_diffrn_reflns_number 4029
_diffrn_reflns_theta_max 22.92
_diffrn_reflns_theta_min 0.00
_diffrn_standards_decay_% 0.0
_diffrn_standards_interval_time 120
_diffrn_standards_number 3
_exptl_absorpt_coefficient_mu 1.19
_exptl_absorpt_correction_T_max 0.7480
_exptl_absorpt_correction_T_min 0.7072
_exptl_absorpt_correction_type empirical
_exptl_crystal_density_diffrn 1.737
_exptl_crystal_F_000 1462.59
_exptl_crystal_size_max 0.25
_exptl_crystal_size_mid 0.25
_exptl_crystal_size_min 0.30
_refine_diff_density_max 0.54
_refine_diff_density_min -0.37
_refine_ls_goodness_of_fit_obs 1.30
_refine_ls_matrix_type full
_refine_ls_number_parameters 316
_refine_ls_number_reflns 3046
_refine_ls_R_factor_all 0.037
_refine_ls_R_factor_obs 0.037
_refine_ls_shift/esd_max 0.038
_refine_ls_structure_factor_coef F
_refine_ls_weighting_details 'w = 1/(\s^2^(F)+0.0005F^2^)'
_refine_ls_weighting_scheme calc
_refine_ls_wR_factor_all 0.046
_refine_ls_wR_factor_obs 0.046
_reflns_number_observed 3046
_reflns_number_total 3844
_reflns_observed_criterion 'Inet > 2.0\s(Inet)'
_cod_data_source_file ic960952z_3.cif
_cod_data_source_block trans-[RhCl2L5]PF6
_cod_depositor_comments
;
The following automatic conversions were performed:

'_refine_ls_weighting_scheme' value '1/(\s^2^(F)+0.0005F^2^)' was
changed to 'calc'. New tag '_refine_ls_weighting_details' was
created. The value of the new tag was set to 'w =
1/(\s^2^(F)+0.0005F^2^)'.

Automatic conversion script
Id: cif_fix_values 3143 2015-03-26 13:38:13Z robertas 
;
_cod_original_sg_symbol_H-M 'P 21/c'
_cod_original_formula_sum 'C21 H28 S4 Cl2 P F6 Rh '
_cod_database_code 4324015

loop_
_symmetry_equiv_pos_as_xyz
x,y,z
-x,-y,-z
-x,1/2+y,1/2-z
x,1/2-y,1/2+z

loop_
_atom_site_aniso_label
_atom_site_aniso_U_11
_atom_site_aniso_U_22
_atom_site_aniso_U_33
_atom_site_aniso_U_12
_atom_site_aniso_U_13
_atom_site_aniso_U_23
_atom_site_aniso_type_symbol
Rh 0.0480(3) 0.0407(3) 0.03571(24) 0.00211(20) 0.01647(19) 0.00129(19) Rh
Cl1 0.0654(9) 0.0676(9) 0.0383(7) 0.0003(7) 0.0214(7) -0.0039(7) Cl
Cl2 0.0774(10) 0.0543(9) 0.0459(8) 0.0118(7) 0.0312(7) 0.0016(7) Cl
S1 0.0605(9) 0.0406(8) 0.0446(8) 0.0012(7) 0.0183(7) -0.0008(6) S
S2 0.0509(9) 0.0666(10) 0.0575(9) -0.0053(8) 0.0140(7) -0.0001(8) S
S3 0.0587(9) 0.0509(9) 0.0491(8) 0.0083(7) 0.0182(7) 0.0096(7) S
S4 0.0591(9) 0.0457(8) 0.0402(7) 0.0003(7) 0.0111(7) -0.0005(6) S
C1 0.073(4) 0.050(4) 0.052(4) -0.011(3) 0.009(3) -0.008(3) C
C2 0.064(4) 0.058(4) 0.072(4) -0.014(3) 0.023(3) 0.003(3) C
C3 0.050(4) 0.087(5) 0.106(6) 0.003(4) 0.035(4) 0.016(4) C
C4 0.060(4) 0.085(5) 0.106(6) 0.021(4) 0.031(4) 0.024(5) C
C5 0.073(4) 0.065(4) 0.088(5) 0.018(4) 0.034(4) 0.017(4) C
C6 0.092(5) 0.044(3) 0.053(4) 0.010(3) 0.020(4) 0.002(3) C
C7 0.080(4) 0.039(3) 0.057(4) -0.003(3) 0.008(3) 0.003(3) C
C8 0.081(4) 0.048(3) 0.040(3) 0.007(3) 0.016(3) 0.003(3) C
C9 0.069(4) 0.042(3) 0.037(3) 0.006(3) 0.018(3) 0.0025(24) C
C10 0.066(4) 0.068(4) 0.056(4) 0.004(3) 0.025(3) 0.007(3) C
C11 0.096(6) 0.063(5) 0.059(4) -0.012(4) 0.028(4) 0.012(3) C
C12 0.123(7) 0.041(4) 0.048(4) 0.010(4) 0.010(4) 0.000(3) C
C13 0.073(4) 0.062(5) 0.058(4) 0.019(4) 0.008(3) -0.010(3) C
C14 0.060(4) 0.055(4) 0.049(3) 0.002(3) 0.018(3) -0.007(3) C
C15 0.052(4) 0.063(4) 0.057(4) -0.005(3) 0.018(3) 0.006(3) C
C16 0.040(3) 0.054(3) 0.052(3) -0.005(3) 0.016(3) 0.002(3) C
C17 0.056(4) 0.066(4) 0.053(4) -0.008(3) 0.008(3) 0.000(3) C
C18 0.070(4) 0.054(4) 0.085(5) -0.005(4) 0.021(4) 0.000(4) C
C19 0.066(4) 0.069(5) 0.082(5) 0.002(3) 0.018(4) 0.012(4) C
C20 0.061(4) 0.091(5) 0.061(4) 0.009(4) 0.009(3) 0.015(4) C
C21 0.059(4) 0.072(4) 0.047(4) 0.007(3) 0.003(3) 0.001(3) C
P 0.0739(13) 0.0752(13) 0.0819(13) -0.0252(10) 0.0213(11) -0.0119(10) P
F1 0.059(3) 0.187(6) 0.289(8) -0.007(3) 0.003(4) -0.100(6) F
F2 0.103(3) 0.181(5) 0.123(4) -0.049(3) 0.050(3) -0.064(4) F
F3 0.153(5) 0.108(4) 0.108(4) -0.047(3) -0.003(3) 0.032(3) F
F4 0.235(7) 0.080(3) 0.185(5) -0.059(4) 0.123(5) -0.034(4) F
F5 0.108(4) 0.135(4) 0.131(4) -0.011(3) -0.027(3) 0.000(3) F
F6 0.254(7) 0.116(4) 0.162(5) -0.097(4) 0.137(5) -0.069(4) F

loop_
_atom_site_label
_atom_site_fract_x
_atom_site_fract_y
_atom_site_fract_z
_atom_site_U_iso_or_equiv
_atom_site_thermal_displace_type
_atom_site_calc_flag
_atom_site_refinement_flags
_atom_site_type_symbol
Rh 0.33171(4) 0.526246(21) 0.23003(3) 0.04038(24) Uij ? . Rh
Cl1 0.38300(14) 0.50240(8) 0.07735(10) 0.0556(9) Uij ? . Cl
Cl2 0.27780(15) 0.54810(8) 0.38258(10) 0.0565(9) Uij ? . Cl
S1 0.41598(14) 0.41336(7) 0.28015(10) 0.0476(8) Uij ? . S
S2 0.14062(14) 0.47269(9) 0.16312(11) 0.0581(9) Uij ? . S
S3 0.24866(14) 0.63264(8) 0.16577(11) 0.0520(8) Uij ? . S
S4 0.51990(14) 0.58643(7) 0.30194(10) 0.0484(8) Uij ? . S
C1 0.2770(6) 0.3596(3) 0.2335(4) 0.059(4) Uij ? . C
C2 0.1571(6) 0.3952(3) 0.2418(5) 0.064(4) Uij ? . C
C3 0.0166(6) 0.5219(4) 0.1993(6) 0.079(5) Uij ? . C
C4 -0.0001(6) 0.5943(4) 0.1491(6) 0.082(5) Uij ? . C
C5 0.0983(6) 0.6477(4) 0.1968(5) 0.073(4) Uij ? . C
C6 0.3440(6) 0.6930(3) 0.2550(4) 0.063(4) Uij ? . C
C7 0.4798(6) 0.6774(3) 0.2629(4) 0.060(4) Uij ? . C
C8 0.4381(6) 0.4026(3) 0.4157(4) 0.056(4) Uij ? . C
C9 0.4703(5) 0.3278(3) 0.4466(4) 0.048(3) Uij ? . C
C10 0.3761(6) 0.2825(3) 0.4605(4) 0.061(4) Uij ? . C
C11 0.4031(7) 0.2147(4) 0.4907(5) 0.071(5) Uij ? . C
C12 0.5249(8) 0.1906(3) 0.5084(5) 0.072(5) Uij ? . C
C13 0.6187(6) 0.2349(4) 0.4953(5) 0.066(4) Uij ? . C
C14 0.5927(6) 0.3031(3) 0.4635(4) 0.054(4) Uij ? . C
C15 0.6435(5) 0.5716(3) 0.2348(4) 0.056(4) Uij ? . C
C16 0.7108(5) 0.5044(3) 0.2649(4) 0.048(3) Uij ? . C
C17 0.7072(6) 0.4510(3) 0.1963(4) 0.059(4) Uij ? . C
C18 0.7743(6) 0.3900(3) 0.2224(5) 0.069(5) Uij ? . C
C19 0.8451(6) 0.3808(4) 0.3182(6) 0.072(5) Uij ? . C
C20 0.8477(6) 0.4326(4) 0.3877(5) 0.072(4) Uij ? . C
C21 0.7820(6) 0.4944(3) 0.3622(4) 0.061(4) Uij ? . C
P 0.05604(18) 0.21677(11) 0.07625(15) 0.0765(12) Uij ? . P
F1 -0.0826(4) 0.2223(4) 0.0194(6) 0.185(6) Uij ? . F
F2 0.0879(4) 0.1822(3) -0.0182(4) 0.132(4) Uij ? . F
F3 0.0882(5) 0.2912(3) 0.0426(3) 0.129(4) Uij ? . F
F4 0.0263(6) 0.1412(3) 0.1107(5) 0.154(5) Uij ? . F
F5 0.1994(5) 0.2102(3) 0.1326(4) 0.134(4) Uij ? . F
F6 0.0318(6) 0.2481(3) 0.1741(4) 0.163(5) Uij ? . F
H1a 0.287 0.312 0.277 0.0683 Uiso ? . H
H1b 0.272 0.347 0.156 0.0683 Uiso ? . H
H2a 0.078 0.361 0.215 0.0747 Uiso ? . H
H2b 0.161 0.410 0.318 0.0747 Uiso ? . H
H3a 0.040 0.529 0.280 0.0914 Uiso ? . H
H3b -0.071 0.493 0.177 0.0914 Uiso ? . H
H4a -0.093 0.614 0.148 0.0936 Uiso ? . H
H4b 0.009 0.588 0.073 0.0936 Uiso ? . H
H5a 0.065 0.700 0.172 0.0854 Uiso ? . H
H5b 0.111 0.644 0.277 0.0854 Uiso ? . H
H6a 0.324 0.686 0.328 0.0732 Uiso ? . H
H6b 0.322 0.746 0.230 0.0732 Uiso ? . H
H7a 0.500 0.686 0.190 0.0689 Uiso ? . H
H7b 0.537 0.712 0.317 0.0689 Uiso ? . H
H8a 0.352 0.416 0.436 0.0661 Uiso ? . H
H8b 0.513 0.437 0.454 0.0661 Uiso ? . H
H10 0.280 0.301 0.447 0.0733 Uiso ? . H
H11 0.329 0.180 0.501 0.0824 Uiso ? . H
H12 0.546 0.137 0.534 0.0805 Uiso ? . H
H13 0.714 0.216 0.509 0.0744 Uiso ? . H
H14 0.667 0.337 0.452 0.0647 Uiso ? . H
H15a 0.710 0.614 0.251 0.0674 Uiso ? . H
H15b 0.602 0.570 0.155 0.0674 Uiso ? . H
H17 0.650 0.457 0.121 0.0683 Uiso ? . H
H18 0.771 0.349 0.168 0.0796 Uiso ? . H
H19 0.901 0.334 0.338 0.0824 Uiso ? . H
H20 0.900 0.424 0.464 0.0809 Uiso ? . H
H21 0.786 0.535 0.418 0.0693 Uiso ? . H

loop_
_atom_type_symbol
_atom_type_description
_atom_type_scat_dispersion_real
_atom_type_scat_dispersion_imag
_atom_type_scat_source
C ? 0.002 0.002 'International Tables Vol. IV Table 2.2B'
H ? 0.000 0.000 'International Tables Vol. IV Table 2.2B'
S ? 0.110 0.124 'International Tables Vol. IV Table 2.2B'
Cl ? 0.132 0.159 'International Tables Vol. IV Table 2.2B'
P ? 0.090 0.095 'International Tables Vol. IV Table 2.2B'
F ? 0.014 0.010 'International Tables Vol. IV Table 2.2B'
Rh ? -1.287 0.919 'International Tables Vol. IV Table 2.2B'

loop_
_geom_angle_atom_site_label_1
_geom_angle_atom_site_label_2
_geom_angle_atom_site_label_3
_geom_angle
_geom_angle_site_symmetry_1
_geom_angle_site_symmetry_2
_geom_angle_site_symmetry_3
_geom_angle_publ_flag
Cl1 Rh Cl2 178.85(6) ? ? ? ?
Cl1 Rh S1 85.73(5) ? ? ? ?
Cl1 Rh S2 86.72(6) ? ? ? ?
Cl1 Rh S3 89.06(5) ? ? ? ?
Cl1 Rh S4 95.75(5) ? ? ? ?
Cl2 Rh S1 93.66(5) ? ? ? ?
Cl2 Rh S2 92.28(6) ? ? ? ?
Cl2 Rh S3 91.52(5) ? ? ? ?
Cl2 Rh S4 85.27(5) ? ? ? ?
S1 Rh S2 88.19(6) ? ? ? ?
S1 Rh S3 174.54(5) ? ? ? ?
S1 Rh S4 94.47(5) ? ? ? ?
S2 Rh S3 89.88(6) ? ? ? ?
S2 Rh S4 176.49(6) ? ? ? ?
S3 Rh S4 87.67(5) ? ? ? ?
Rh S1 C1 99.93(20) ? ? ? ?
Rh S1 C8 110.18(19) ? ? ? ?
C1 S1 C8 101.2(3) ? ? ? ?
Rh S2 C2 99.69(20) ? ? ? ?
Rh S2 C3 109.13(24) ? ? ? ?
C2 S2 C3 103.5(3) ? ? ? ?
Rh S3 C5 110.22(21) ? ? ? ?
Rh S3 C6 100.70(20) ? ? ? ?
C5 S3 C6 98.6(3) ? ? ? ?
Rh S4 C7 102.21(20) ? ? ? ?
Rh S4 C15 112.92(20) ? ? ? ?
C7 S4 C15 98.8(3) ? ? ? ?
S1 C1 C2 113.0(4) ? ? ? ?
S1 C1 H1a 108.2(4) ? ? ? ?
S1 C1 H1b 108.6(4) ? ? ? ?
C2 C1 H1a 108.5(5) ? ? ? ?
C2 C1 H1b 109.1(5) ? ? ? ?
H1a C1 H1b 109.5(5) ? ? ? ?
S2 C2 C1 106.8(4) ? ? ? ?
S2 C2 H2a 109.4(5) ? ? ? ?
S2 C2 H2b 110.3(4) ? ? ? ?
C1 C2 H2a 110.4(5) ? ? ? ?
C1 C2 H2b 110.5(5) ? ? ? ?
H2a C2 H2b 109.5(5) ? ? ? ?
S2 C3 C4 111.1(4) ? ? ? ?
S2 C3 H3a 109.3(5) ? ? ? ?
S2 C3 H3b 109.2(5) ? ? ? ?
C4 C3 H3a 108.8(6) ? ? ? ?
C4 C3 H3b 108.9(6) ? ? ? ?
H3a C3 H3b 109.5(6) ? ? ? ?
C3 C4 C5 114.4(6) ? ? ? ?
C3 C4 H4a 109.4(6) ? ? ? ?
C3 C4 H4b 107.4(6) ? ? ? ?
C5 C4 H4a 109.6(6) ? ? ? ?
C5 C4 H4b 106.4(6) ? ? ? ?
H4a C4 H4b 109.5(6) ? ? ? ?
S3 C5 C4 112.5(5) ? ? ? ?
S3 C5 H5a 109.2(5) ? ? ? ?
S3 C5 H5b 108.7(5) ? ? ? ?
C4 C5 H5a 109.3(6) ? ? ? ?
C4 C5 H5b 107.6(6) ? ? ? ?
H5a C5 H5b 109.5(6) ? ? ? ?
S3 C6 C7 109.1(4) ? ? ? ?
S3 C6 H6a 109.5(5) ? ? ? ?
S3 C6 H6b 109.5(4) ? ? ? ?
C7 C6 H6a 108.9(5) ? ? ? ?
C7 C6 H6b 110.4(5) ? ? ? ?
H6a C6 H6b 109.5(5) ? ? ? ?
S4 C7 C6 111.9(4) ? ? ? ?
S4 C7 H7a 108.9(4) ? ? ? ?
S4 C7 H7b 108.8(4) ? ? ? ?
C6 C7 H7a 108.5(5) ? ? ? ?
C6 C7 H7b 109.2(5) ? ? ? ?
H7a C7 H7b 109.5(5) ? ? ? ?
S1 C8 C9 111.0(4) ? ? ? ?
S1 C8 H8a 108.7(4) ? ? ? ?
S1 C8 H8b 109.7(4) ? ? ? ?
C9 C8 H8a 108.5(5) ? ? ? ?
C9 C8 H8b 109.4(5) ? ? ? ?
H8a C8 H8b 109.5(5) ? ? ? ?
C8 C9 C10 119.7(5) ? ? ? ?
C8 C9 C14 121.5(5) ? ? ? ?
C10 C9 C14 118.9(5) ? ? ? ?
C9 C10 C11 120.9(6) ? ? ? ?
C9 C10 H10 119.8(6) ? ? ? ?
C11 C10 H10 119.3(6) ? ? ? ?
C10 C11 C12 120.1(6) ? ? ? ?
C10 C11 H11 120.1(7) ? ? ? ?
C12 C11 H11 119.8(6) ? ? ? ?
C11 C12 C13 119.6(6) ? ? ? ?
C11 C12 H12 119.9(7) ? ? ? ?
C13 C12 H12 120.6(7) ? ? ? ?
C12 C13 C14 121.0(6) ? ? ? ?
C12 C13 H13 119.2(6) ? ? ? ?
C14 C13 H13 119.8(7) ? ? ? ?
C9 C14 C13 119.5(6) ? ? ? ?
C9 C14 H14 120.0(5) ? ? ? ?
C13 C14 H14 120.4(6) ? ? ? ?
S4 C15 C16 111.7(4) ? ? ? ?
S4 C15 H15a 108.9(4) ? ? ? ?
S4 C15 H15b 109.0(4) ? ? ? ?
C16 C15 H15a 108.9(5) ? ? ? ?
C16 C15 H15b 108.9(5) ? ? ? ?
H15a C15 H15b 109.5(5) ? ? ? ?
C15 C16 C17 120.8(5) ? ? ? ?
C15 C16 C21 120.9(5) ? ? ? ?
C17 C16 C21 118.3(5) ? ? ? ?
C16 C17 C18 121.1(6) ? ? ? ?
C16 C17 H17 119.2(6) ? ? ? ?
C18 C17 H17 119.7(6) ? ? ? ?
C17 C18 C19 120.3(6) ? ? ? ?
C17 C18 H18 120.1(7) ? ? ? ?
C19 C18 H18 119.6(6) ? ? ? ?
C18 C19 C20 119.4(6) ? ? ? ?
C18 C19 H19 120.5(7) ? ? ? ?
C20 C19 H19 120.0(7) ? ? ? ?
C19 C20 C21 120.9(6) ? ? ? ?
C19 C20 H20 119.4(7) ? ? ? ?
C21 C20 H20 119.7(7) ? ? ? ?
C16 C21 C20 120.1(6) ? ? ? ?
C16 C21 H21 119.8(6) ? ? ? ?
C20 C21 H21 120.1(6) ? ? ? ?
F1 P F2 89.6(3) ? ? ? ?
F1 P F3 93.0(4) ? ? ? ?
F1 P F4 88.1(4) ? ? ? ?
F1 P F5 178.7(4) ? ? ? ?
F1 P F6 93.7(4) ? ? ? ?
F2 P F3 91.6(3) ? ? ? ?
F2 P F4 88.1(3) ? ? ? ?
F2 P F5 89.1(3) ? ? ? ?
F2 P F6 176.1(4) ? ? ? ?
F3 P F4 178.9(4) ? ? ? ?
F3 P F5 87.1(3) ? ? ? ?
F3 P F6 90.2(3) ? ? ? ?
F4 P F5 91.8(4) ? ? ? ?
F4 P F6 90.1(3) ? ? ? ?
F5 P F6 87.6(4) ? ? ? ?
P F1 F2 45.73(20) ? ? ? ?
P F1 F4 46.6(3) ? ? ? ?
F2 F1 F4 60.2(3) ? ? ? ?
P F2 F1 44.68(22) ? ? ? ?
P F2 F4 46.10(19) ? ? ? ?
F1 F2 F4 59.3(3) ? ? ? ?
P F3 F5 46.92(20) ? ? ? ?
P F4 F1 45.29(24) ? ? ? ?
P F4 F2 45.82(21) ? ? ? ?
F1 F4 F2 60.4(3) ? ? ? ?
P F5 F3 45.96(19) ? ? ? ?
P F5 F6 45.58(23) ? ? ? ?
F3 F5 F6 61.1(3) ? ? ? ?

loop_
_geom_bond_atom_site_label_1
_geom_bond_atom_site_label_2
_geom_bond_distance
_geom_bond_site_symmetry_1
_geom_bond_site_symmetry_2
_geom_bond_publ_flag
Rh Cl1 2.3390(14) ? ? ?
Rh Cl2 2.3434(15) ? ? ?
Rh S1 2.3774(14) ? ? ?
Rh S2 2.3132(16) ? ? ?
Rh S3 2.3102(15) ? ? ?
Rh S4 2.3603(16) ? ? ?
S1 C1 1.819(6) ? ? ?
S1 C8 1.832(5) ? ? ?
S2 C2 1.813(6) ? ? ?
S2 C3 1.811(7) ? ? ?
S3 C5 1.816(6) ? ? ?
S3 C6 1.819(6) ? ? ?
S4 C7 1.838(6) ? ? ?
S4 C15 1.829(6) ? ? ?
C1 C2 1.504(9) ? ? ?
C1 H1a 1.080(6) ? ? ?
C1 H1b 1.080(6) ? ? ?
C2 H2a 1.080(6) ? ? ?
C2 H2b 1.080(6) ? ? ?
C3 C4 1.535(10) ? ? ?
C3 H3a 1.080(8) ? ? ?
C3 H3b 1.080(7) ? ? ?
C4 C5 1.513(11) ? ? ?
C4 H4a 1.080(6) ? ? ?
C4 H4b 1.080(8) ? ? ?
C5 H5a 1.080(6) ? ? ?
C5 H5b 1.080(7) ? ? ?
C6 C7 1.493(9) ? ? ?
C6 H6a 1.080(6) ? ? ?
C6 H6b 1.080(6) ? ? ?
C7 H7a 1.080(6) ? ? ?
C7 H7b 1.080(6) ? ? ?
C8 C9 1.505(8) ? ? ?
C8 H8a 1.080(6) ? ? ?
C8 H8b 1.080(6) ? ? ?
C9 C10 1.392(8) ? ? ?
C9 C14 1.386(8) ? ? ?
C10 C11 1.367(10) ? ? ?
C10 H10 1.080(6) ? ? ?
C11 C12 1.375(11) ? ? ?
C11 H11 1.080(6) ? ? ?
C12 C13 1.374(11) ? ? ?
C12 H12 1.080(6) ? ? ?
C13 C14 1.380(9) ? ? ?
C13 H13 1.080(6) ? ? ?
C14 H14 1.080(6) ? ? ?
C15 C16 1.486(8) ? ? ?
C15 H15a 1.080(6) ? ? ?
C15 H15b 1.080(6) ? ? ?
C16 C17 1.381(8) ? ? ?
C16 C21 1.392(8) ? ? ?
C17 C18 1.376(9) ? ? ?
C17 H17 1.080(6) ? ? ?
C18 C19 1.372(10) ? ? ?
C18 H18 1.080(7) ? ? ?
C19 C20 1.369(11) ? ? ?
C19 H19 1.080(7) ? ? ?
C20 C21 1.381(10) ? ? ?
C20 H20 1.080(6) ? ? ?
C21 H21 1.080(6) ? ? ?
P F1 1.538(5) ? ? ?
P F2 1.566(5) ? ? ?
P F3 1.557(5) ? ? ?
P F4 1.573(5) ? ? ?
P F5 1.582(5) ? ? ?
P F6 1.549(5) ? ? ?
F1 F2 2.187(7) ? ? ?
F1 F4 2.162(10) ? ? ?
F2 F4 2.182(7) ? ? ?
F3 F5 2.164(7) ? ? ?

loop_
_geom_contact_atom_site_label_1
_geom_contact_atom_site_label_2
_geom_contact_distance
_geom_contact_site_symmetry_1
_geom_contact_site_symmetry_2
_geom_contact_publ_flag
? ? ? ? ? ?

loop_
_geom_torsion_atom_site_label_1
_geom_torsion_atom_site_label_2
_geom_torsion_atom_site_label_3
_geom_torsion_atom_site_label_4
_geom_torsion
_geom_torsion_site_symmetry_1
_geom_torsion_site_symmetry_2
_geom_torsion_site_symmetry_3
_geom_torsion_site_symmetry_4
_geom_torsion_publ_flag
? ? ? ? ? ? ? ? ? ?
